data_4038823
loop_
_publ_author_name
'Mittendorf, Fabia'
'Mohr, Fabian'
'Kirsch, Stefan F.'

_publ_section_title
;
 Ring Expansion of 2-Azido-2-phenyl-indan-1,3-dione for the Generation of
 Heterocyclic Scaffolds.
;
_journal_issue 19
_journal_name_full 'The Journal of organic chemistry'
_journal_page_first 12760
_journal_page_last 12769
_journal_paper_doi 10.1021/acs.joc.0c01586
_journal_volume 85
_journal_year 2020
_chemical_absolute_configuration unk
_chemical_formula_moiety 'C18 H14 N2 O3'
_chemical_formula_sum 'C18 H14 N2 O3'
_chemical_formula_weight 306.31
_space_group_crystal_system orthorhombic
_space_group_IT_number 19
_space_group_name_Hall 'P 2ac 2ab'
_space_group_name_H-M_alt 'P 21 21 21'
_atom_sites_solution_hydrogens geom
_audit_creation_date 2019-10-16
_audit_creation_method
;
Olex2 1.2
(compiled May 18 2018 14:05:52 for OlexSys, GUI svn.r5506)
;
_cell_angle_alpha 90
_cell_angle_beta 90
_cell_angle_gamma 90
_cell_formula_units_Z 4
_cell_length_a 8.0529(4)
_cell_length_b 8.1749(5)
_cell_length_c 22.1907(12)
_cell_measurement_reflns_used 4078
_cell_measurement_temperature 149.97(10)
_cell_measurement_theta_max 28.4830
_cell_measurement_theta_min 3.1030
_cell_volume 1460.85(14)
_computing_cell_refinement 'CrysAlisPro 1.171.40.53 (Rigaku OD, 2019)'
_computing_data_collection 'CrysAlisPro 1.171.40.53 (Rigaku OD, 2019)'
_computing_data_reduction 'CrysAlisPro 1.171.40.53 (Rigaku OD, 2019)'
_computing_molecular_graphics 'Olex2 (Dolomanov et al., 2009)'
_computing_publication_material 'Olex2 (Dolomanov et al., 2009)'
_computing_structure_refinement 'ShelXL (Sheldrick, 2015)'
_computing_structure_solution 'ShelXS n/a (Sheldrick, 2008)'
_diffrn_ambient_environment N~2~
_diffrn_ambient_temperature 149.97(10)
_diffrn_detector 'CCD plate'
_diffrn_detector_area_resol_mean 16.2705
_diffrn_detector_type Eos
_diffrn_measured_fraction_theta_full 0.999
_diffrn_measured_fraction_theta_max 0.889
_diffrn_measurement_details
;
List of Runs (angles in degrees, time in seconds):

  # Type    Start    End  Width  t~exp~   \w     \q     \k     \f   Frames
--------------------------------------------------------------------------
  1  \w      3.00  47.00   1.00  125.00    --   15.44  57.00-150.00   44
  2  \w    -46.00  37.00   1.00  125.00    --   15.44 -77.00   0.00   83
  3  \w     49.00  75.00   1.00  125.00    --   15.44  57.00  60.00   26
  4  \w      4.00  83.00   1.00  125.00    --   15.44  37.00 -60.00   79
  5  \w      2.00  40.00   1.00  125.00    --   15.44  57.00  60.00   38
  6  \w     -3.00  23.00   1.00  125.00    --   15.44 -57.00-180.00   26
;
_diffrn_measurement_device 'four-circle diffractometer'
_diffrn_measurement_device_type 'Xcalibur, Eos, Gemini ultra'
_diffrn_measurement_method '\w scans'
_diffrn_orient_matrix_type 'CrysAlisPro convention (1999,Acta A55,543-557)'
_diffrn_orient_matrix_UB_11 -0.0819491000
_diffrn_orient_matrix_UB_12 0.0198548000
_diffrn_orient_matrix_UB_13 0.0091731000
_diffrn_orient_matrix_UB_21 0.0258702000
_diffrn_orient_matrix_UB_22 0.0807526000
_diffrn_orient_matrix_UB_23 0.0068599000
_diffrn_orient_matrix_UB_31 -0.0191570000
_diffrn_orient_matrix_UB_32 0.0246735000
_diffrn_orient_matrix_UB_33 -0.0298607000
_diffrn_radiation_monochromator graphite
_diffrn_radiation_probe x-ray
_diffrn_radiation_type MoK\a
_diffrn_radiation_wavelength 0.71073
_diffrn_reflns_av_R_equivalents 0.0253
_diffrn_reflns_av_unetI/netI 0.0335
_diffrn_reflns_Laue_measured_fraction_full 0.999
_diffrn_reflns_Laue_measured_fraction_max 0.889
_diffrn_reflns_limit_h_max 11
_diffrn_reflns_limit_h_min -10
_diffrn_reflns_limit_k_max 11
_diffrn_reflns_limit_k_min -10
_diffrn_reflns_limit_l_max 30
_diffrn_reflns_limit_l_min -28
_diffrn_reflns_number 9151
_diffrn_reflns_point_group_measured_fraction_full 1.000
_diffrn_reflns_point_group_measured_fraction_max 0.852
_diffrn_reflns_theta_full 26.000
_diffrn_reflns_theta_max 29.366
_diffrn_reflns_theta_min 2.655
_diffrn_source 'fine-focus sealed X-ray tube'
_diffrn_source_type 'Enhance (Mo) X-ray Source'
_exptl_absorpt_coefficient_mu 0.097
_exptl_absorpt_correction_T_max 1.00000
_exptl_absorpt_correction_T_min 0.97679
_exptl_absorpt_correction_type multi-scan
_exptl_absorpt_process_details
;
CrysAlisPro 1.171.40.53 (Rigaku Oxford Diffraction, 2019)
Empirical absorption correction using spherical harmonics,
 implemented in SCALE3 ABSPACK scaling algorithm.
;
_exptl_crystal_colour colourless
_exptl_crystal_colour_primary colourless
_exptl_crystal_density_diffrn 1.393
_exptl_crystal_description block
_exptl_crystal_F_000 640
_exptl_crystal_size_max 0.1
_exptl_crystal_size_mid 0.1
_exptl_crystal_size_min 0.08
_refine_diff_density_max 0.279
_refine_diff_density_min -0.208
_refine_diff_density_rms 0.042
_refine_ls_abs_structure_details
;
 Flack x determined using 1127 quotients [(I+)-(I-)]/[(I+)+(I-)]
 (Parsons, Flack and Wagner, Acta Cryst. B69 (2013) 249-259).
;
_refine_ls_abs_structure_Flack -0.1(6)
_refine_ls_extinction_coef 0.007(2)
_refine_ls_extinction_expression Fc^*^=kFc[1+0.001xFc^2^\l^3^/sin(2\q)]^-1/4^
_refine_ls_extinction_method 'SHELXL-2018/1 (Sheldrick 2018)'
_refine_ls_goodness_of_fit_ref 1.061
_refine_ls_hydrogen_treatment constr
_refine_ls_matrix_type full
_refine_ls_number_parameters 210
_refine_ls_number_reflns 3425
_refine_ls_number_restraints 0
_refine_ls_restrained_S_all 1.061
_refine_ls_R_factor_all 0.0423
_refine_ls_R_factor_gt 0.0364
_refine_ls_shift/su_max 0.000
_refine_ls_shift/su_mean 0.000
_refine_ls_structure_factor_coef Fsqd
_refine_ls_weighting_details 'w=1/[\s^2^(Fo^2^)+(0.0413P)^2^+0.1879P] where P=(Fo^2^+2Fc^2^)/3'
_refine_ls_weighting_scheme calc
_refine_ls_wR_factor_gt 0.0811
_refine_ls_wR_factor_ref 0.0841
_reflns_Friedel_coverage 0.665
_reflns_Friedel_fraction_full 1.000
_reflns_Friedel_fraction_max 0.803
_reflns_number_gt 3111
_reflns_number_total 3425
_reflns_threshold_expression 'I > 2\s(I)'
_cod_data_source_file jo0c01586_si_003.cif
_cod_data_source_block ocmf160c
_cod_depositor_comments 'Adding full bibliography for 4038823--4038824.cif.'
_cod_database_code 4038823
_shelx_shelxl_version_number 2018/1
_chemical_oxdiff_formula C18H14N2O3
_shelx_space_group_comment
;
The symmetry employed for this shelxl refinement is uniquely defined
by the following loop, which should always be used as a source of
symmetry information in preference to the above space-group names.
They are only intended as comments.
;
_diffrn_oxdiff_digest_frames
;
01c540e619aea8575d98939d6415af5148001359dbc
;
_reflns_odcompleteness_completeness 99.83
_reflns_odcompleteness_iscentric 1
_reflns_odcompleteness_theta 26.32
_olex2_refinement_description
;
1. Fixed Uiso
 At 1.2 times of:
  All C(H) groups, All N(H) groups
 At 1.5 times of:
  All C(H,H,H) groups
2.a Ternary CH refined with riding coordinates:
 C2(H2)
2.b Aromatic/amide H refined with riding coordinates:
 N1(H1), C14(H14), C18(H18), C17(H17), C6(H6), C7(H7), C16(H16), C8(H8),
 C9(H9), C15(H15)
2.c Idealised Me refined as rotating group:
 C3(H3A,H3B,H3C)
;
_olex2_date_sample_data_collection 2019-10-14
_olex2_submission_special_instructions 'No special instructions were received'
_oxdiff_exptl_absorpt_empirical_details
;
Empirical correction (ABSPACK) includes:
- Absorption correction using spherical harmonics
- Frame scaling
;
_oxdiff_exptl_absorpt_empirical_full_max 1.053
_oxdiff_exptl_absorpt_empirical_full_min 0.948

loop_
_space_group_symop_operation_xyz
'x, y, z'
'-x+1/2, -y, z+1/2'
'-x, y+1/2, -z+1/2'
'x+1/2, -y+1/2, -z'

loop_
_atom_site_label
_atom_site_type_symbol
_atom_site_fract_x
_atom_site_fract_y
_atom_site_fract_z
_atom_site_U_iso_or_equiv
_atom_site_adp_type
_atom_site_occupancy
_atom_site_site_symmetry_order
_atom_site_calc_flag
_atom_site_refinement_flags_posn
_atom_site_refinement_flags_adp
_atom_site_refinement_flags_occupancy
_atom_site_disorder_assembly
_atom_site_disorder_group
O2 O 0.86655(18) 0.74942(19) 0.38026(6) 0.0229(3) Uani 1 1 d . . . . .
O1 O 0.29742(19) 0.7521(2) 0.46827(6) 0.0257(3) Uani 1 1 d . . . . .
O3 O 0.36669(18) 0.5402(2) 0.24971(6) 0.0279(4) Uani 1 1 d . . . . .
N2 N 0.48137(19) 0.56873(19) 0.34194(7) 0.0154(3) Uani 1 1 d . . . . .
N1 N 0.5539(2) 0.6791(2) 0.43148(7) 0.0169(4) Uani 1 1 d . . . . .
H1 H 0.613761 0.726924 0.458310 0.020 Uiso 1 1 calc R . . . .
C13 C 0.6849(2) 0.4121(2) 0.40586(8) 0.0138(4) Uani 1 1 d . . . . .
C11 C 0.7728(2) 0.6623(2) 0.35214(9) 0.0162(4) Uani 1 1 d . . . . .
C5 C 0.6622(2) 0.5539(2) 0.25492(8) 0.0170(4) Uani 1 1 d . . . . .
C14 C 0.6312(2) 0.2661(2) 0.38041(8) 0.0175(4) Uani 1 1 d . . . . .
H14 H 0.554402 0.267402 0.349094 0.021 Uiso 1 1 calc R . . . .
C4 C 0.4911(2) 0.5515(2) 0.28097(8) 0.0172(4) Uani 1 1 d . . . . .
C18 C 0.8024(3) 0.4085(2) 0.45229(9) 0.0190(4) Uani 1 1 d . . . . .
H18 H 0.839197 0.505774 0.469458 0.023 Uiso 1 1 calc R . . . .
C2 C 0.3251(2) 0.6069(2) 0.37254(8) 0.0174(4) Uani 1 1 d . . . . .
H2 H 0.262905 0.686605 0.348487 0.021 Uiso 1 1 calc R . . . .
C1 C 0.3862(3) 0.6890(2) 0.43018(9) 0.0177(4) Uani 1 1 d . . . . .
C12 C 0.6236(2) 0.5796(2) 0.38300(8) 0.0147(4) Uani 1 1 d . . . . .
C17 C 0.8641(3) 0.2598(3) 0.47277(9) 0.0233(4) Uani 1 1 d . . . . .
H17 H 0.942663 0.257972 0.503470 0.028 Uiso 1 1 calc R . . . .
C10 C 0.7969(2) 0.6150(2) 0.28796(8) 0.0167(4) Uani 1 1 d . . . . .
C6 C 0.6850(3) 0.5086(3) 0.19480(8) 0.0206(4) Uani 1 1 d . . . . .
H6 H 0.595767 0.469917 0.172342 0.025 Uiso 1 1 calc R . . . .
C7 C 0.8411(3) 0.5214(3) 0.16856(9) 0.0244(5) Uani 1 1 d . . . . .
H7 H 0.856651 0.489237 0.128766 0.029 Uiso 1 1 calc R . . . .
C16 C 0.8090(3) 0.1140(3) 0.44767(9) 0.0224(4) Uani 1 1 d . . . . .
H16 H 0.850201 0.014609 0.461521 0.027 Uiso 1 1 calc R . . . .
C8 C 0.9736(3) 0.5821(3) 0.20155(9) 0.0255(5) Uani 1 1 d . . . . .
H8 H 1.077962 0.589906 0.183811 0.031 Uiso 1 1 calc R . . . .
C9 C 0.9518(3) 0.6313(3) 0.26081(9) 0.0224(4) Uani 1 1 d . . . . .
H9 H 1.040303 0.675072 0.282348 0.027 Uiso 1 1 calc R . . . .
C15 C 0.6924(3) 0.1178(3) 0.40186(9) 0.0206(4) Uani 1 1 d . . . . .
H15 H 0.654475 0.020271 0.385240 0.025 Uiso 1 1 calc R . . . .
C3 C 0.2143(3) 0.4590(3) 0.38521(10) 0.0238(4) Uani 1 1 d . . . . .
H3A H 0.183045 0.408627 0.347817 0.036 Uiso 1 1 calc GR . . . .
H3B H 0.116462 0.493944 0.406290 0.036 Uiso 1 1 calc GR . . . .
H3C H 0.273931 0.381529 0.409488 0.036 Uiso 1 1 calc GR . . . .

loop_
_atom_site_aniso_label
_atom_site_aniso_U_11
_atom_site_aniso_U_22
_atom_site_aniso_U_33
_atom_site_aniso_U_23
_atom_site_aniso_U_13
_atom_site_aniso_U_12
O2 0.0237(7) 0.0223(7) 0.0226(7) -0.0022(6) -0.0024(6) -0.0076(7)
O1 0.0254(8) 0.0289(8) 0.0227(7) -0.0053(7) 0.0064(6) 0.0042(7)
O3 0.0176(7) 0.0471(10) 0.0189(7) 0.0002(7) -0.0048(6) 0.0003(7)
N2 0.0118(7) 0.0190(8) 0.0153(7) -0.0004(6) 0.0000(6) -0.0003(7)
N1 0.0199(9) 0.0157(8) 0.0150(8) -0.0051(7) -0.0007(7) 0.0005(7)
C13 0.0126(8) 0.0159(9) 0.0130(8) 0.0011(7) 0.0033(7) 0.0009(7)
C11 0.0151(9) 0.0145(9) 0.0191(9) 0.0030(8) -0.0009(7) 0.0017(7)
C5 0.0180(9) 0.0164(10) 0.0166(8) 0.0021(8) -0.0007(7) 0.0023(8)
C14 0.0165(9) 0.0187(10) 0.0172(9) -0.0013(8) -0.0011(7) 0.0020(8)
C4 0.0173(9) 0.0182(10) 0.0160(8) 0.0012(8) -0.0015(7) 0.0007(8)
C18 0.0195(9) 0.0190(10) 0.0185(9) -0.0005(8) -0.0034(8) -0.0018(8)
C2 0.0158(9) 0.0184(10) 0.0181(9) 0.0001(8) 0.0014(7) 0.0027(7)
C1 0.0199(10) 0.0142(9) 0.0192(9) 0.0033(8) 0.0017(8) 0.0018(8)
C12 0.0154(8) 0.0146(9) 0.0140(8) -0.0023(8) -0.0007(7) -0.0009(7)
C17 0.0235(10) 0.0272(11) 0.0192(9) 0.0044(9) -0.0053(8) 0.0004(10)
C10 0.0192(9) 0.0145(9) 0.0165(9) 0.0033(8) 0.0000(8) 0.0021(8)
C6 0.0223(10) 0.0213(10) 0.0181(9) -0.0017(8) -0.0019(8) 0.0022(8)
C7 0.0288(12) 0.0253(11) 0.0190(9) -0.0003(9) 0.0058(8) 0.0056(9)
C16 0.0262(11) 0.0200(10) 0.0210(9) 0.0056(8) 0.0026(9) 0.0037(9)
C8 0.0205(10) 0.0313(12) 0.0247(10) 0.0038(9) 0.0083(9) 0.0033(9)
C9 0.0175(10) 0.0264(11) 0.0232(10) 0.0047(9) -0.0013(8) -0.0010(8)
C15 0.0238(10) 0.0157(10) 0.0223(9) -0.0022(8) 0.0026(8) -0.0016(8)
C3 0.0182(10) 0.0266(11) 0.0266(10) 0.0024(9) 0.0008(8) -0.0041(9)

loop_
_atom_type_symbol
_atom_type_description
_atom_type_scat_dispersion_real
_atom_type_scat_dispersion_imag
_atom_type_scat_source
C C 0.0033 0.0016 'International Tables Vol C Tables 4.2.6.8 and 6.1.1.4'
H H 0.0000 0.0000 'International Tables Vol C Tables 4.2.6.8 and 6.1.1.4'
N N 0.0061 0.0033 'International Tables Vol C Tables 4.2.6.8 and 6.1.1.4'
O O 0.0106 0.0060 'International Tables Vol C Tables 4.2.6.8 and 6.1.1.4'

loop_
_geom_angle_atom_site_label_1
_geom_angle_atom_site_label_2
_geom_angle_atom_site_label_3
_geom_angle
_geom_angle_site_symmetry_1
_geom_angle_site_symmetry_3
_geom_angle_publ_flag
C4 N2 C2 122.15(15) . . ?
C4 N2 C12 125.34(15) . . ?
C2 N2 C12 111.75(14) . . ?
C1 N1 H1 123.2 . . ?
C1 N1 C12 113.66(17) . . ?
C12 N1 H1 123.2 . . ?
C14 C13 C18 119.51(18) . . ?
C14 C13 C12 121.97(16) . . ?
C18 C13 C12 118.49(17) . . ?
O2 C11 C12 121.03(17) . . ?
O2 C11 C10 124.38(18) . . ?
C10 C11 C12 114.42(16) . . ?
C10 C5 C4 121.07(17) . . ?
C6 C5 C4 119.18(18) . . ?
C6 C5 C10 119.49(18) . . ?
C13 C14 H14 120.1 . . ?
C13 C14 C15 119.89(17) . . ?
C15 C14 H14 120.1 . . ?
O3 C4 N2 121.63(18) . . ?
O3 C4 C5 122.49(17) . . ?
N2 C4 C5 115.84(16) . . ?
C13 C18 H18 120.0 . . ?
C17 C18 C13 120.03(19) . . ?
C17 C18 H18 120.0 . . ?
N2 C2 H2 109.2 . . ?
N2 C2 C1 101.84(15) . . ?
N2 C2 C3 114.75(16) . . ?
C1 C2 H2 109.2 . . ?
C1 C2 C3 112.46(16) . . ?
C3 C2 H2 109.2 . . ?
O1 C1 N1 126.5(2) . . ?
O1 C1 C2 125.24(18) . . ?
N1 C1 C2 108.26(17) . . ?
N2 C12 C13 113.62(15) . . ?
N2 C12 C11 111.09(14) . . ?
N1 C12 N2 101.01(14) . . ?
N1 C12 C13 112.06(15) . . ?
N1 C12 C11 112.53(15) . . ?
C11 C12 C13 106.65(15) . . ?
C18 C17 H17 119.8 . . ?
C16 C17 C18 120.38(18) . . ?
C16 C17 H17 119.8 . . ?
C5 C10 C11 119.49(17) . . ?
C9 C10 C11 120.40(18) . . ?
C9 C10 C5 120.10(18) . . ?
C5 C6 H6 120.0 . . ?
C7 C6 C5 119.97(19) . . ?
C7 C6 H6 120.0 . . ?
C6 C7 H7 119.9 . . ?
C8 C7 C6 120.16(18) . . ?
C8 C7 H7 119.9 . . ?
C17 C16 H16 120.3 . . ?
C15 C16 C17 119.47(19) . . ?
C15 C16 H16 120.3 . . ?
C7 C8 H8 119.8 . . ?
C7 C8 C9 120.5(2) . . ?
C9 C8 H8 119.8 . . ?
C10 C9 H9 120.1 . . ?
C8 C9 C10 119.8(2) . . ?
C8 C9 H9 120.1 . . ?
C14 C15 H15 119.6 . . ?
C16 C15 C14 120.71(19) . . ?
C16 C15 H15 119.6 . . ?
C2 C3 H3A 109.5 . . ?
C2 C3 H3B 109.5 . . ?
C2 C3 H3C 109.5 . . ?
H3A C3 H3B 109.5 . . ?
H3A C3 H3C 109.5 . . ?
H3B C3 H3C 109.5 . . ?

loop_
_geom_bond_atom_site_label_1
_geom_bond_atom_site_label_2
_geom_bond_distance
_geom_bond_site_symmetry_2
_geom_bond_publ_flag
O2 C11 1.211(2) . ?
O1 C1 1.221(2) . ?
O3 C4 1.222(2) . ?
N2 C4 1.362(2) . ?
N2 C2 1.464(2) . ?
N2 C12 1.467(2) . ?
N1 H1 0.8600 . ?
N1 C1 1.353(3) . ?
N1 C12 1.461(2) . ?
C13 C14 1.389(3) . ?
C13 C18 1.399(3) . ?
C13 C12 1.542(3) . ?
C11 C12 1.539(3) . ?
C11 C10 1.488(3) . ?
C5 C4 1.494(3) . ?
C5 C10 1.401(3) . ?
C5 C6 1.397(3) . ?
C14 H14 0.9300 . ?
C14 C15 1.392(3) . ?
C18 H18 0.9300 . ?
C18 C17 1.390(3) . ?
C2 H2 0.9800 . ?
C2 C1 1.526(3) . ?
C2 C3 1.528(3) . ?
C17 H17 0.9300 . ?
C17 C16 1.388(3) . ?
C10 C9 1.392(3) . ?
C6 H6 0.9300 . ?
C6 C7 1.389(3) . ?
C7 H7 0.9300 . ?
C7 C8 1.386(3) . ?
C16 H16 0.9300 . ?
C16 C15 1.385(3) . ?
C8 H8 0.9300 . ?
C8 C9 1.386(3) . ?
C9 H9 0.9300 . ?
C15 H15 0.9300 . ?
C3 H3A 0.9600 . ?
C3 H3B 0.9600 . ?
C3 H3C 0.9600 . ?

loop_
_geom_torsion_atom_site_label_1
_geom_torsion_atom_site_label_2
_geom_torsion_atom_site_label_3
_geom_torsion_atom_site_label_4
_geom_torsion
_geom_torsion_site_symmetry_1
_geom_torsion_site_symmetry_2
_geom_torsion_site_symmetry_3
_geom_torsion_site_symmetry_4
_geom_torsion_publ_flag
O2 C11 C12 N2 145.29(18) . . . . ?
O2 C11 C12 N1 32.9(2) . . . . ?
O2 C11 C12 C13 -90.4(2) . . . . ?
O2 C11 C10 C5 -162.10(19) . . . . ?
O2 C11 C10 C9 17.8(3) . . . . ?
N2 C2 C1 O1 174.79(19) . . . . ?
N2 C2 C1 N1 -5.4(2) . . . . ?
C13 C14 C15 C16 -1.2(3) . . . . ?
C13 C18 C17 C16 -0.4(3) . . . . ?
C11 C10 C9 C8 178.05(19) . . . . ?
C5 C10 C9 C8 -2.1(3) . . . . ?
C5 C6 C7 C8 -1.3(3) . . . . ?
C14 C13 C18 C17 -0.2(3) . . . . ?
C14 C13 C12 N2 12.0(2) . . . . ?
C14 C13 C12 N1 125.71(18) . . . . ?
C14 C13 C12 C11 -110.73(19) . . . . ?
C4 N2 C2 C1 -154.82(16) . . . . ?
C4 N2 C2 C3 83.4(2) . . . . ?
C4 N2 C12 N1 151.00(17) . . . . ?
C4 N2 C12 C13 -88.8(2) . . . . ?
C4 N2 C12 C11 31.4(2) . . . . ?
C4 C5 C10 C11 6.3(3) . . . . ?
C4 C5 C10 C9 -173.57(18) . . . . ?
C4 C5 C6 C7 175.35(18) . . . . ?
C18 C13 C14 C15 1.0(3) . . . . ?
C18 C13 C12 N2 -170.17(16) . . . . ?
C18 C13 C12 N1 -56.5(2) . . . . ?
C18 C13 C12 C11 67.1(2) . . . . ?
C18 C17 C16 C15 0.2(3) . . . . ?
C2 N2 C4 O3 -12.2(3) . . . . ?
C2 N2 C4 C5 165.44(17) . . . . ?
C2 N2 C12 N1 -19.11(19) . . . . ?
C2 N2 C12 C13 101.07(17) . . . . ?
C2 N2 C12 C11 -138.67(16) . . . . ?
C1 N1 C12 N2 15.6(2) . . . . ?
C1 N1 C12 C13 -105.65(19) . . . . ?
C1 N1 C12 C11 134.16(17) . . . . ?
C12 N2 C4 O3 178.62(18) . . . . ?
C12 N2 C4 C5 -3.7(3) . . . . ?
C12 N2 C2 C1 15.65(19) . . . . ?
C12 N2 C2 C3 -106.12(18) . . . . ?
C12 N1 C1 O1 173.12(19) . . . . ?
C12 N1 C1 C2 -6.7(2) . . . . ?
C12 C13 C14 C15 178.82(18) . . . . ?
C12 C13 C18 C17 -178.08(17) . . . . ?
C12 C11 C10 C5 22.7(2) . . . . ?
C12 C11 C10 C9 -157.43(18) . . . . ?
C17 C16 C15 C14 0.6(3) . . . . ?
C10 C11 C12 N2 -39.3(2) . . . . ?
C10 C11 C12 N1 -151.75(16) . . . . ?
C10 C11 C12 C13 84.98(18) . . . . ?
C10 C5 C4 O3 160.6(2) . . . . ?
C10 C5 C4 N2 -17.1(3) . . . . ?
C10 C5 C6 C7 1.2(3) . . . . ?
C6 C5 C4 O3 -13.5(3) . . . . ?
C6 C5 C4 N2 168.84(18) . . . . ?
C6 C5 C10 C11 -179.63(18) . . . . ?
C6 C5 C10 C9 0.5(3) . . . . ?
C6 C7 C8 C9 -0.3(3) . . . . ?
C7 C8 C9 C10 2.0(3) . . . . ?
C3 C2 C1 O1 -61.9(3) . . . . ?
C3 C2 C1 N1 117.95(19) . . . . ?
